data_4305942
loop_
_publ_author_name
'Raymond T. Gephart'
'Neil J. Williams'
'Joseph H. Reibenspies'
'Alvaro S. De Sousa'
'Robert D. Hancock'

_publ_section_title
;
Metal Ion Complexing Properties of the Highly Preorganized Ligand
2,9-bis(Hydroxymethyl)-1,10-phenanthroline: A Crystallographic and
Thermodynamic Study
;
_journal_name_full 'Inorganic Chemistry'
_journal_page_first 10342
_journal_page_last 10348
_journal_paper_doi 10.1021/ic8008656
_journal_volume 47
_journal_year 2008
_chemical_formula_sum 'C28 H24 Ca Cl2 N4 O12'
_chemical_formula_weight 719.49
_chemical_name_systematic
; 
 ? 
;
_space_group_IT_number 2
_symmetry_cell_setting triclinic
_symmetry_space_group_name_Hall '-P 1'
_symmetry_space_group_name_H-M 'P -1'
_atom_sites_solution_hydrogens geom
_atom_sites_solution_primary direct
_atom_sites_solution_secondary difmap
_audit_creation_method SHELXL-97
_cell_angle_alpha 72.976(6)
_cell_angle_beta 89.731(6)
_cell_angle_gamma 78.895(6)
_cell_formula_units_Z 2
_cell_length_a 7.646(3)
_cell_length_b 13.927(4)
_cell_length_c 14.859(5)
_cell_measurement_reflns_used 2951
_cell_measurement_temperature 110(2)
_cell_measurement_theta_max 20.27
_cell_measurement_theta_min 2.41
_cell_volume 1482.4(9)
_computing_cell_refinement 'Bruker SMART'
_computing_data_collection 'Bruker SMART'
_computing_data_reduction 'Bruker SAINT'
_computing_molecular_graphics 'Bruker SHELXTL'
_computing_publication_material 'Bruker SHELXTL'
_computing_structure_refinement 'SHELXL-97 (Sheldrick, 1997)'
_computing_structure_solution 'SHELXS-97 (Sheldrick, 1990)'
_diffrn_ambient_temperature 110(2)
_diffrn_measured_fraction_theta_full 0.941
_diffrn_measured_fraction_theta_max 0.941
_diffrn_measurement_device_type 'CCD area detector'
_diffrn_measurement_method 'phi and omega scans'
_diffrn_radiation_monochromator graphite
_diffrn_radiation_source 'fine-focus sealed tube'
_diffrn_radiation_type MoK\a
_diffrn_radiation_wavelength 0.71073
_diffrn_reflns_av_R_equivalents 0.0974
_diffrn_reflns_av_sigmaI/netI 0.0841
_diffrn_reflns_limit_h_max 9
_diffrn_reflns_limit_h_min -9
_diffrn_reflns_limit_k_max 16
_diffrn_reflns_limit_k_min -16
_diffrn_reflns_limit_l_max 17
_diffrn_reflns_limit_l_min -17
_diffrn_reflns_number 24173
_diffrn_reflns_theta_full 24.99
_diffrn_reflns_theta_max 24.99
_diffrn_reflns_theta_min 1.44
_exptl_absorpt_coefficient_mu 0.466
_exptl_absorpt_correction_T_max 0.9771
_exptl_absorpt_correction_T_min 0.9549
_exptl_absorpt_correction_type multi-scan
_exptl_absorpt_process_details SADABS
_exptl_crystal_colour colorless
_exptl_crystal_density_diffrn 1.612
_exptl_crystal_density_meas 0
_exptl_crystal_density_method 'not measured'
_exptl_crystal_description block
_exptl_crystal_F_000 740
_exptl_crystal_size_max 0.10
_exptl_crystal_size_mid 0.10
_exptl_crystal_size_min 0.05
_refine_diff_density_max 0.788
_refine_diff_density_min -0.492
_refine_diff_density_rms 0.098
_refine_ls_extinction_method none
_refine_ls_goodness_of_fit_ref 1.068
_refine_ls_hydrogen_treatment riding
_refine_ls_matrix_type full
_refine_ls_number_parameters 424
_refine_ls_number_reflns 4907
_refine_ls_number_restraints 0
_refine_ls_restrained_S_all 1.068
_refine_ls_R_factor_all 0.1068
_refine_ls_R_factor_gt 0.0818
_refine_ls_shift/su_max 0.001
_refine_ls_shift/su_mean 0.000
_refine_ls_structure_factor_coef Fsqd
_refine_ls_weighting_details 'calc w=1/[\s^2^(Fo^2^)+(0.0732P)^2^+5.5577P] where P=(Fo^2^+2Fc^2^)/3'
_refine_ls_weighting_scheme calc
_refine_ls_wR_factor_gt 0.1822
_refine_ls_wR_factor_ref 0.1955
_reflns_number_gt 3751
_reflns_number_total 4907
_reflns_threshold_expression >2sigma(I)
_cod_data_source_file ic8008656_si_002.cif
_cod_data_source_block rh63
_cod_depositor_comments
;
The following automatic conversions were performed:
'_symmetry_cell_setting' value 'Triclinic' changed to 'triclinic'
according to '/home/saulius/struct/CIF-dictionaries/cif_core.dic'
dictionary named 'cif_core.dic' version 2.4.1 from
2010-06-29.

'_exptl_absorpt_correction_type' value 'MULTI-SCAN' changed
to 'multi-scan' according to
'/home/saulius/struct/CIF-dictionaries/cif_core.dic' dictionary named
'cif_core.dic' version 2.4.1 from 2010-06-29.

Automatic conversion script
Id: cif_fix_enum 1527 2010-12-29 10:47:43Z saulius 
;
_cod_original_cell_volume 1482.5(8)
_cod_database_code 4305942

loop_
_symmetry_equiv_pos_as_xyz
'x, y, z'
'-x, -y, -z'

loop_
_atom_site_label
_atom_site_type_symbol
_atom_site_fract_x
_atom_site_fract_y
_atom_site_fract_z
_atom_site_U_iso_or_equiv
_atom_site_adp_type
_atom_site_occupancy
_atom_site_symmetry_multiplicity
_atom_site_calc_flag
_atom_site_refinement_flags
_atom_site_disorder_assembly
_atom_site_disorder_group
Ca1 Ca 0.54519(15) 0.20584(8) 0.21916(7) 0.0200(3) Uani 1 1 d . . .
Cl1 Cl 0.18756(19) 0.59678(11) 0.10977(10) 0.0268(3) Uani 1 1 d . . .
Cl2 Cl 0.40709(19) 0.82598(11) 0.41285(9) 0.0282(4) Uani 1 1 d . . .
O1 O 0.3409(6) 0.3324(3) 0.1016(3) 0.0364(11) Uani 1 1 d . . .
H1A H 0.2622 0.3831 0.1214 0.044 Uiso 1 1 calc R . .
O2 O 0.7146(6) 0.0979(3) 0.3646(3) 0.0328(10) Uani 1 1 d . . .
H2A H 0.7279 0.1277 0.4134 0.039 Uiso 1 1 calc R . .
O3 O 0.3246(5) 0.0998(3) 0.2678(3) 0.0307(10) Uani 1 1 d . . .
H3A H 0.3386 0.0389 0.2497 0.037 Uiso 1 1 calc R . .
O4 O 0.7971(5) 0.2787(3) 0.1532(3) 0.0305(10) Uani 1 1 d . . .
H4A H 0.8671 0.2473 0.1127 0.037 Uiso 1 1 calc R . .
O5 O 0.0999(7) 0.5228(4) 0.0907(4) 0.0593(15) Uani 1 1 d . . .
O6 O 0.3732(6) 0.5591(4) 0.1163(4) 0.0654(17) Uani 1 1 d . . .
O7 O 0.1393(7) 0.6910(3) 0.0352(3) 0.0421(12) Uani 1 1 d . . .
O8 O 0.1277(9) 0.6127(4) 0.1962(4) 0.0741(19) Uani 1 1 d . . .
O9 O 0.2889(7) 0.7618(4) 0.4565(3) 0.0548(14) Uani 1 1 d . . .
O10 O 0.5699(7) 0.7649(5) 0.3969(4) 0.0705(17) Uani 1 1 d . . .
O11 O 0.3299(7) 0.8930(3) 0.3235(3) 0.0447(12) Uani 1 1 d . . .
O12 O 0.4457(8) 0.8863(4) 0.4707(3) 0.0571(15) Uani 1 1 d . . .
N1 N 0.5397(6) 0.1783(4) 0.0608(3) 0.0226(10) Uani 1 1 d . . .
N2 N 0.7275(6) 0.0382(3) 0.2128(3) 0.0231(10) Uani 1 1 d . . .
N3 N 0.3208(6) 0.2612(4) 0.3260(3) 0.0237(11) Uani 1 1 d . . .
N4 N 0.5949(6) 0.3570(4) 0.2671(3) 0.0227(10) Uani 1 1 d . . .
C1 C 0.4461(8) 0.2469(5) -0.0123(4) 0.0266(13) Uani 1 1 d . . .
C2 C 0.4523(9) 0.2369(5) -0.1030(4) 0.0360(16) Uani 1 1 d . . .
H2 H 0.3840 0.2884 -0.1540 0.043 Uiso 1 1 calc R . .
C3 C 0.5567(9) 0.1529(5) -0.1179(4) 0.0361(16) Uani 1 1 d . . .
H3 H 0.5621 0.1458 -0.1796 0.043 Uiso 1 1 calc R . .
C4 C 0.6569(8) 0.0763(5) -0.0422(4) 0.0283(14) Uani 1 1 d . . .
C5 C 0.6456(7) 0.0930(4) 0.0471(4) 0.0226(12) Uani 1 1 d . . .
C6 C 0.7420(7) 0.0177(4) 0.1285(4) 0.0231(12) Uani 1 1 d . . .
C7 C 0.8485(8) -0.0736(5) 0.1175(4) 0.0292(14) Uani 1 1 d . . .
C8 C 0.8552(8) -0.0872(5) 0.0263(5) 0.0357(16) Uani 1 1 d . . .
H8 H 0.9240 -0.1486 0.0188 0.043 Uiso 1 1 calc R . .
C9 C 0.7673(8) -0.0160(5) -0.0494(5) 0.0334(15) Uani 1 1 d . . .
H9 H 0.7789 -0.0273 -0.1094 0.040 Uiso 1 1 calc R . .
C10 C 0.9373(9) -0.1433(5) 0.1995(5) 0.0402(16) Uani 1 1 d . . .
H10 H 1.0108 -0.2055 0.1965 0.048 Uiso 1 1 calc R . .
C11 C 0.9201(9) -0.1235(5) 0.2827(5) 0.0381(16) Uani 1 1 d . . .
H11 H 0.9793 -0.1722 0.3382 0.046 Uiso 1 1 calc R . .
C12 C 0.8146(8) -0.0308(4) 0.2879(4) 0.0264(13) Uani 1 1 d . . .
C13 C 0.3278(8) 0.3378(5) 0.0052(4) 0.0327(15) Uani 1 1 d . . .
H13A H 0.3630 0.4014 -0.0336 0.039 Uiso 1 1 calc R . .
H13B H 0.2026 0.3402 -0.0135 0.039 Uiso 1 1 calc R . .
C14 C 0.7948(9) -0.0079(5) 0.3801(4) 0.0335(15) Uani 1 1 d . . .
H14A H 0.7195 -0.0517 0.4203 0.040 Uiso 1 1 calc R . .
H14B H 0.9135 -0.0232 0.4133 0.040 Uiso 1 1 calc R . .
C15 C 0.1870(8) 0.2138(4) 0.3539(4) 0.0257(13) Uani 1 1 d . . .
C16 C 0.0565(9) 0.2450(5) 0.4115(4) 0.0358(15) Uani 1 1 d . . .
H16 H -0.0383 0.2093 0.4294 0.043 Uiso 1 1 calc R . .
C17 C 0.0673(9) 0.3272(5) 0.4414(4) 0.0366(15) Uani 1 1 d . . .
H17 H -0.0189 0.3485 0.4816 0.044 Uiso 1 1 calc R . .
C18 C 0.2070(8) 0.3810(5) 0.4127(4) 0.0301(14) Uani 1 1 d . . .
C19 C 0.3316(8) 0.3441(4) 0.3544(4) 0.0243(12) Uani 1 1 d . . .
C20 C 0.4772(7) 0.3960(4) 0.3239(4) 0.0235(12) Uani 1 1 d . . .
C21 C 0.4933(8) 0.4816(5) 0.3509(4) 0.0283(13) Uani 1 1 d . . .
C22 C 0.3622(9) 0.5186(5) 0.4091(4) 0.0385(16) Uani 1 1 d . . .
H22 H 0.3708 0.5779 0.4266 0.046 Uiso 1 1 calc R . .
C23 C 0.2272(9) 0.4694(5) 0.4388(5) 0.0414(17) Uani 1 1 d . . .
H23 H 0.1433 0.4942 0.4782 0.050 Uiso 1 1 calc R . .
C24 C 0.6394(9) 0.5281(5) 0.3197(4) 0.0327(14) Uani 1 1 d . . .
H24 H 0.6563 0.5858 0.3380 0.039 Uiso 1 1 calc R . .
C25 C 0.7573(8) 0.4898(5) 0.2629(4) 0.0295(14) Uani 1 1 d . . .
H25 H 0.8572 0.5200 0.2418 0.035 Uiso 1 1 calc R . .
C26 C 0.7274(8) 0.4049(4) 0.2365(4) 0.0258(13) Uani 1 1 d . . .
C27 C 0.1754(8) 0.1219(5) 0.3215(5) 0.0353(15) Uani 1 1 d . . .
H27A H 0.1735 0.0618 0.3770 0.042 Uiso 1 1 calc R . .
H27B H 0.0634 0.1360 0.2826 0.042 Uiso 1 1 calc R . .
C28 C 0.8494(8) 0.3661(5) 0.1706(4) 0.0309(14) Uani 1 1 d . . .
H28A H 0.8456 0.4211 0.1103 0.037 Uiso 1 1 calc R . .
H28B H 0.9734 0.3463 0.1982 0.037 Uiso 1 1 calc R . .

loop_
_atom_site_aniso_label
_atom_site_aniso_U_11
_atom_site_aniso_U_22
_atom_site_aniso_U_33
_atom_site_aniso_U_23
_atom_site_aniso_U_13
_atom_site_aniso_U_12
Ca1 0.0248(6) 0.0171(6) 0.0186(5) -0.0060(4) 0.0033(4) -0.0043(5)
Cl1 0.0304(8) 0.0193(7) 0.0286(7) -0.0054(6) 0.0011(6) -0.0030(6)
Cl2 0.0353(8) 0.0258(8) 0.0225(7) -0.0039(6) 0.0024(6) -0.0089(6)
O1 0.048(3) 0.027(2) 0.029(2) -0.0119(19) 0.0037(19) 0.009(2)
O2 0.049(3) 0.027(2) 0.020(2) -0.0071(18) -0.0014(18) -0.002(2)
O3 0.038(2) 0.023(2) 0.034(2) -0.0107(18) 0.0119(19) -0.0103(19)
O4 0.040(2) 0.027(2) 0.031(2) -0.0140(19) 0.0151(19) -0.0148(19)
O5 0.047(3) 0.045(3) 0.096(4) -0.029(3) 0.004(3) -0.020(3)
O6 0.029(3) 0.051(3) 0.099(5) -0.003(3) -0.005(3) 0.005(2)
O7 0.065(3) 0.023(2) 0.031(2) -0.0035(19) 0.006(2) 0.001(2)
O8 0.129(6) 0.045(3) 0.040(3) -0.014(3) 0.017(3) 0.005(3)
O9 0.070(4) 0.057(3) 0.044(3) -0.009(3) 0.019(3) -0.039(3)
O10 0.045(3) 0.072(4) 0.084(4) -0.020(3) 0.010(3) 0.008(3)
O11 0.073(3) 0.030(3) 0.029(2) -0.003(2) -0.004(2) -0.012(2)
O12 0.088(4) 0.073(4) 0.028(2) -0.024(3) 0.014(3) -0.044(3)
N1 0.024(2) 0.023(3) 0.021(2) -0.006(2) 0.0008(19) -0.006(2)
N2 0.021(2) 0.015(2) 0.029(3) -0.002(2) 0.001(2) -0.003(2)
N3 0.027(3) 0.023(3) 0.020(2) -0.007(2) 0.0033(19) -0.004(2)
N4 0.030(3) 0.021(3) 0.017(2) -0.0046(19) 0.0015(19) -0.007(2)
C1 0.027(3) 0.025(3) 0.025(3) -0.002(3) -0.001(2) -0.010(3)
C2 0.048(4) 0.041(4) 0.021(3) -0.003(3) -0.003(3) -0.022(3)
C3 0.056(4) 0.043(4) 0.019(3) -0.015(3) 0.012(3) -0.025(3)
C4 0.035(3) 0.033(3) 0.029(3) -0.019(3) 0.009(3) -0.018(3)
C5 0.020(3) 0.022(3) 0.029(3) -0.009(2) 0.006(2) -0.009(2)
C6 0.020(3) 0.023(3) 0.029(3) -0.011(2) 0.006(2) -0.005(2)
C7 0.027(3) 0.022(3) 0.043(4) -0.014(3) 0.009(3) -0.008(3)
C8 0.036(4) 0.028(4) 0.055(4) -0.032(3) 0.012(3) -0.003(3)
C9 0.032(3) 0.042(4) 0.042(4) -0.029(3) 0.015(3) -0.019(3)
C10 0.033(4) 0.027(4) 0.061(5) -0.018(3) 0.005(3) 0.002(3)
C11 0.036(4) 0.022(3) 0.051(4) -0.001(3) -0.004(3) -0.007(3)
C12 0.025(3) 0.021(3) 0.029(3) 0.001(3) 0.000(2) -0.009(3)
C13 0.031(3) 0.030(4) 0.023(3) 0.008(3) -0.002(2) 0.002(3)
C14 0.036(4) 0.031(4) 0.029(3) 0.002(3) -0.002(3) -0.013(3)
C15 0.031(3) 0.020(3) 0.025(3) -0.005(2) 0.006(2) -0.005(3)
C16 0.033(4) 0.035(4) 0.031(3) 0.000(3) 0.007(3) -0.003(3)
C17 0.034(4) 0.037(4) 0.035(3) -0.009(3) 0.012(3) -0.003(3)
C18 0.034(3) 0.027(3) 0.024(3) -0.008(3) 0.001(3) 0.004(3)
C19 0.032(3) 0.020(3) 0.017(3) -0.002(2) -0.005(2) 0.000(3)
C20 0.029(3) 0.022(3) 0.017(3) -0.002(2) -0.004(2) -0.003(2)
C21 0.037(4) 0.022(3) 0.023(3) -0.006(2) 0.000(3) -0.001(3)
C22 0.047(4) 0.031(4) 0.039(4) -0.019(3) -0.003(3) 0.001(3)
C23 0.038(4) 0.041(4) 0.043(4) -0.019(3) 0.006(3) 0.007(3)
C24 0.047(4) 0.026(3) 0.026(3) -0.009(3) -0.008(3) -0.009(3)
C25 0.031(3) 0.024(3) 0.032(3) -0.001(3) -0.003(3) -0.012(3)
C26 0.033(3) 0.020(3) 0.019(3) 0.002(2) -0.004(2) -0.006(3)
C27 0.030(3) 0.024(3) 0.057(4) -0.016(3) 0.014(3) -0.010(3)
C28 0.036(4) 0.028(3) 0.028(3) -0.004(3) 0.004(3) -0.011(3)

loop_
_atom_type_symbol
_atom_type_description
_atom_type_scat_dispersion_real
_atom_type_scat_dispersion_imag
_atom_type_scat_source
C C 0.0033 0.0016 'International Tables Vol C Tables 4.2.6.8 and 6.1.1.4'
H H 0.0000 0.0000 'International Tables Vol C Tables 4.2.6.8 and 6.1.1.4'
N N 0.0061 0.0033 'International Tables Vol C Tables 4.2.6.8 and 6.1.1.4'
O O 0.0106 0.0060 'International Tables Vol C Tables 4.2.6.8 and 6.1.1.4'
Cl Cl 0.1484 0.1585 'International Tables Vol C Tables 4.2.6.8 and 6.1.1.4'
Ca Ca 0.2262 0.3064 'International Tables Vol C Tables 4.2.6.8 and 6.1.1.4'

loop_
_geom_angle_atom_site_label_1
_geom_angle_atom_site_label_2
_geom_angle_atom_site_label_3
_geom_angle
_geom_angle_site_symmetry_1
_geom_angle_site_symmetry_3
_geom_angle_publ_flag
O1 Ca1 O4 91.91(15) . . ?
O1 Ca1 O3 92.19(16) . . ?
O4 Ca1 O3 165.71(14) . . ?
O1 Ca1 O2 166.13(14) . . ?
O4 Ca1 O2 93.55(15) . . ?
O3 Ca1 O2 85.62(15) . . ?
O1 Ca1 N1 64.24(14) . . ?
O4 Ca1 N1 79.75(14) . . ?
O3 Ca1 N1 89.73(14) . . ?
O2 Ca1 N1 129.35(15) . . ?
O1 Ca1 N3 81.57(15) . . ?
O4 Ca1 N3 129.62(15) . . ?
O3 Ca1 N3 64.58(15) . . ?
O2 Ca1 N3 85.13(15) . . ?
N1 Ca1 N3 136.62(16) . . ?
O1 Ca1 N4 83.79(15) . . ?
O4 Ca1 N4 64.18(14) . . ?
O3 Ca1 N4 129.92(14) . . ?
O2 Ca1 N4 87.13(15) . . ?
N1 Ca1 N4 130.76(15) . . ?
N3 Ca1 N4 65.46(15) . . ?
O1 Ca1 N2 129.41(15) . . ?
O4 Ca1 N2 85.77(14) . . ?
O3 Ca1 N2 81.05(14) . . ?
O2 Ca1 N2 63.80(14) . . ?
N1 Ca1 N2 65.65(15) . . ?
N3 Ca1 N2 135.42(15) . . ?
N4 Ca1 N2 137.13(16) . . ?
O6 Cl1 O8 111.0(4) . . ?
O6 Cl1 O5 108.6(3) . . ?
O8 Cl1 O5 108.2(4) . . ?
O6 Cl1 O7 111.0(3) . . ?
O8 Cl1 O7 109.2(3) . . ?
O5 Cl1 O7 108.8(3) . . ?
O9 Cl2 O10 109.6(4) . . ?
O9 Cl2 O11 110.0(3) . . ?
O10 Cl2 O11 108.1(3) . . ?
O9 Cl2 O12 111.0(3) . . ?
O10 Cl2 O12 109.0(4) . . ?
O11 Cl2 O12 109.0(3) . . ?
C13 O1 Ca1 125.4(3) . . ?
C14 O2 Ca1 123.6(3) . . ?
C27 O3 Ca1 125.0(3) . . ?
C28 O4 Ca1 125.2(3) . . ?
C1 N1 C5 118.6(5) . . ?
C1 N1 Ca1 121.8(4) . . ?
C5 N1 Ca1 119.5(3) . . ?
C12 N2 C6 118.2(5) . . ?
C12 N2 Ca1 122.6(4) . . ?
C6 N2 Ca1 119.2(4) . . ?
C15 N3 C19 118.4(5) . . ?
C15 N3 Ca1 121.9(4) . . ?
C19 N3 Ca1 119.7(4) . . ?
C26 N4 C20 117.7(5) . . ?
C26 N4 Ca1 122.5(4) . . ?
C20 N4 Ca1 119.7(3) . . ?
N1 C1 C2 122.8(6) . . ?
N1 C1 C13 117.4(5) . . ?
C2 C1 C13 119.8(5) . . ?
C3 C2 C1 119.5(6) . . ?
C2 C3 C4 120.2(5) . . ?
C3 C4 C5 116.8(5) . . ?
C3 C4 C9 124.9(5) . . ?
C5 C4 C9 118.3(6) . . ?
N1 C5 C4 122.2(5) . . ?
N1 C5 C6 117.4(5) . . ?
C4 C5 C6 120.4(5) . . ?
N2 C6 C7 123.1(5) . . ?
N2 C6 C5 117.9(5) . . ?
C7 C6 C5 119.0(5) . . ?
C10 C7 C8 125.5(6) . . ?
C10 C7 C6 115.8(5) . . ?
C8 C7 C6 118.6(6) . . ?
C9 C8 C7 122.0(5) . . ?
C8 C9 C4 121.7(6) . . ?
C11 C10 C7 120.7(6) . . ?
C10 C11 C12 120.2(6) . . ?
N2 C12 C11 121.9(6) . . ?
N2 C12 C14 117.5(5) . . ?
C11 C12 C14 120.6(5) . . ?
O1 C13 C1 110.5(5) . . ?
O2 C14 C12 109.9(5) . . ?
N3 C15 C16 123.1(5) . . ?
N3 C15 C27 118.0(5) . . ?
C16 C15 C27 118.9(5) . . ?
C17 C16 C15 119.0(6) . . ?
C16 C17 C18 119.9(6) . . ?
C19 C18 C17 116.9(6) . . ?
C19 C18 C23 119.1(6) . . ?
C17 C18 C23 124.0(6) . . ?
N3 C19 C18 122.6(5) . . ?
N3 C19 C20 118.5(5) . . ?
C18 C19 C20 118.9(5) . . ?
N4 C20 C21 122.8(5) . . ?
N4 C20 C19 116.6(5) . . ?
C21 C20 C19 120.5(5) . . ?
C20 C21 C24 117.8(5) . . ?
C20 C21 C22 119.3(6) . . ?
C24 C21 C22 122.8(6) . . ?
C23 C22 C21 120.3(6) . . ?
C22 C23 C18 121.8(6) . . ?
C25 C24 C21 119.7(6) . . ?
C24 C25 C26 118.7(5) . . ?
N4 C26 C25 123.2(5) . . ?
N4 C26 C28 117.7(5) . . ?
C25 C26 C28 119.1(5) . . ?
O3 C27 C15 110.1(5) . . ?
O4 C28 C26 110.4(5) . . ?

loop_
_geom_bond_atom_site_label_1
_geom_bond_atom_site_label_2
_geom_bond_distance
_geom_bond_site_symmetry_2
_geom_bond_publ_flag
Ca1 O1 2.401(4) . ?
Ca1 O4 2.419(4) . ?
Ca1 O3 2.423(4) . ?
Ca1 O2 2.445(4) . ?
Ca1 N1 2.495(4) . ?
Ca1 N3 2.498(4) . ?
Ca1 N4 2.505(5) . ?
Ca1 N2 2.505(5) . ?
Cl1 O6 1.409(5) . ?
Cl1 O8 1.424(5) . ?
Cl1 O5 1.425(5) . ?
Cl1 O7 1.433(4) . ?
Cl2 O9 1.415(5) . ?
Cl2 O10 1.427(5) . ?
Cl2 O11 1.432(5) . ?
Cl2 O12 1.432(5) . ?
O1 C13 1.414(7) . ?
O2 C14 1.433(7) . ?
O3 C27 1.426(7) . ?
O4 C28 1.442(7) . ?
N1 C1 1.319(7) . ?
N1 C5 1.370(7) . ?
N2 C12 1.321(7) . ?
N2 C6 1.363(7) . ?
N3 C15 1.323(7) . ?
N3 C19 1.358(7) . ?
N4 C26 1.325(7) . ?
N4 C20 1.375(7) . ?
C1 C2 1.395(8) . ?
C1 C13 1.496(9) . ?
C2 C3 1.359(9) . ?
C3 C4 1.406(9) . ?
C4 C5 1.413(8) . ?
C4 C9 1.427(9) . ?
C5 C6 1.441(8) . ?
C6 C7 1.424(8) . ?
C7 C10 1.396(9) . ?
C7 C8 1.421(9) . ?
C8 C9 1.341(9) . ?
C10 C11 1.344(10) . ?
C11 C12 1.407(9) . ?
C12 C14 1.496(9) . ?
C15 C16 1.400(8) . ?
C15 C27 1.511(8) . ?
C16 C17 1.361(9) . ?
C17 C18 1.414(9) . ?
C18 C19 1.410(8) . ?
C18 C23 1.429(9) . ?
C19 C20 1.442(8) . ?
C20 C21 1.390(8) . ?
C21 C24 1.407(9) . ?
C21 C22 1.440(8) . ?
C22 C23 1.350(10) . ?
C24 C25 1.372(9) . ?
C25 C26 1.408(8) . ?
C26 C28 1.493(8) . ?

loop_
_geom_torsion_atom_site_label_1
_geom_torsion_atom_site_label_2
_geom_torsion_atom_site_label_3
_geom_torsion_atom_site_label_4
_geom_torsion
_geom_torsion_site_symmetry_1
_geom_torsion_site_symmetry_2
_geom_torsion_site_symmetry_3
_geom_torsion_site_symmetry_4
_geom_torsion_publ_flag
O4 Ca1 O1 C13 71.1(5) . . . . ?
O3 Ca1 O1 C13 -95.2(5) . . . . ?
O2 Ca1 O1 C13 -175.7(6) . . . . ?
N1 Ca1 O1 C13 -6.5(4) . . . . ?
N3 Ca1 O1 C13 -159.1(5) . . . . ?
N4 Ca1 O1 C13 134.9(5) . . . . ?
N2 Ca1 O1 C13 -15.0(5) . . . . ?
O1 Ca1 O2 C14 149.9(6) . . . . ?
O4 Ca1 O2 C14 -97.1(4) . . . . ?
O3 Ca1 O2 C14 68.6(4) . . . . ?
N1 Ca1 O2 C14 -17.5(5) . . . . ?
N3 Ca1 O2 C14 133.4(4) . . . . ?
N4 Ca1 O2 C14 -161.0(4) . . . . ?
N2 Ca1 O2 C14 -13.6(4) . . . . ?
O1 Ca1 O3 C27 -73.8(5) . . . . ?
O4 Ca1 O3 C27 179.7(6) . . . . ?
O2 Ca1 O3 C27 92.5(5) . . . . ?
N1 Ca1 O3 C27 -138.0(5) . . . . ?
N3 Ca1 O3 C27 5.8(4) . . . . ?
N4 Ca1 O3 C27 9.9(5) . . . . ?
N2 Ca1 O3 C27 156.6(5) . . . . ?
O1 Ca1 O4 C28 81.7(4) . . . . ?
O3 Ca1 O4 C28 -171.8(5) . . . . ?
O2 Ca1 O4 C28 -85.6(4) . . . . ?
N1 Ca1 O4 C28 145.0(4) . . . . ?
N3 Ca1 O4 C28 1.0(5) . . . . ?
N4 Ca1 O4 C28 -0.5(4) . . . . ?
N2 Ca1 O4 C28 -149.0(4) . . . . ?
O1 Ca1 N1 C1 6.4(4) . . . . ?
O4 Ca1 N1 C1 -90.7(4) . . . . ?
O3 Ca1 N1 C1 99.0(4) . . . . ?
O2 Ca1 N1 C1 -176.9(4) . . . . ?
N3 Ca1 N1 C1 48.0(5) . . . . ?
N4 Ca1 N1 C1 -48.5(5) . . . . ?
N2 Ca1 N1 C1 179.3(5) . . . . ?
O1 Ca1 N1 C5 -178.0(4) . . . . ?
O4 Ca1 N1 C5 84.9(4) . . . . ?
O3 Ca1 N1 C5 -85.4(4) . . . . ?
O2 Ca1 N1 C5 -1.3(5) . . . . ?
N3 Ca1 N1 C5 -136.4(4) . . . . ?
N4 Ca1 N1 C5 127.1(4) . . . . ?
N2 Ca1 N1 C5 -5.1(4) . . . . ?
O1 Ca1 N2 C12 -169.7(4) . . . . ?
O4 Ca1 N2 C12 101.3(4) . . . . ?
O3 Ca1 N2 C12 -84.3(4) . . . . ?
O2 Ca1 N2 C12 5.2(4) . . . . ?
N1 Ca1 N2 C12 -178.1(5) . . . . ?
N3 Ca1 N2 C12 -45.4(5) . . . . ?
N4 Ca1 N2 C12 57.5(5) . . . . ?
O1 Ca1 N2 C6 12.0(5) . . . . ?
O4 Ca1 N2 C6 -77.0(4) . . . . ?
O3 Ca1 N2 C6 97.4(4) . . . . ?
O2 Ca1 N2 C6 -173.1(4) . . . . ?
N1 Ca1 N2 C6 3.6(4) . . . . ?
N3 Ca1 N2 C6 136.3(4) . . . . ?
N4 Ca1 N2 C6 -120.8(4) . . . . ?
O1 Ca1 N3 C15 92.8(4) . . . . ?
O4 Ca1 N3 C15 178.2(4) . . . . ?
O3 Ca1 N3 C15 -3.7(4) . . . . ?
O2 Ca1 N3 C15 -91.2(4) . . . . ?
N1 Ca1 N3 C15 55.6(5) . . . . ?
N4 Ca1 N3 C15 179.7(5) . . . . ?
N2 Ca1 N3 C15 -47.1(5) . . . . ?
O1 Ca1 N3 C19 -85.2(4) . . . . ?
O4 Ca1 N3 C19 0.3(5) . . . . ?
O3 Ca1 N3 C19 178.4(4) . . . . ?
O2 Ca1 N3 C19 90.9(4) . . . . ?
N1 Ca1 N3 C19 -122.3(4) . . . . ?
N4 Ca1 N3 C19 1.8(4) . . . . ?
N2 Ca1 N3 C19 135.0(4) . . . . ?
O1 Ca1 N4 C26 -95.1(4) . . . . ?
O4 Ca1 N4 C26 0.1(4) . . . . ?
O3 Ca1 N4 C26 177.3(4) . . . . ?
O2 Ca1 N4 C26 95.4(4) . . . . ?
N1 Ca1 N4 C26 -47.2(5) . . . . ?
N3 Ca1 N4 C26 -178.6(5) . . . . ?
N2 Ca1 N4 C26 50.2(5) . . . . ?
O1 Ca1 N4 C20 81.9(4) . . . . ?
O4 Ca1 N4 C20 177.1(4) . . . . ?
O3 Ca1 N4 C20 -5.7(5) . . . . ?
O2 Ca1 N4 C20 -87.6(4) . . . . ?
N1 Ca1 N4 C20 129.8(4) . . . . ?
N3 Ca1 N4 C20 -1.6(4) . . . . ?
N2 Ca1 N4 C20 -132.9(4) . . . . ?
C5 N1 C1 C2 -0.9(8) . . . . ?
Ca1 N1 C1 C2 174.7(4) . . . . ?
C5 N1 C1 C13 178.4(5) . . . . ?
Ca1 N1 C1 C13 -6.0(7) . . . . ?
N1 C1 C2 C3 0.8(9) . . . . ?
C13 C1 C2 C3 -178.4(6) . . . . ?
C1 C2 C3 C4 0.4(9) . . . . ?
C2 C3 C4 C5 -1.4(9) . . . . ?
C2 C3 C4 C9 178.4(6) . . . . ?
C1 N1 C5 C4 -0.2(8) . . . . ?
Ca1 N1 C5 C4 -176.0(4) . . . . ?
C1 N1 C5 C6 -178.0(5) . . . . ?
Ca1 N1 C5 C6 6.2(6) . . . . ?
C3 C4 C5 N1 1.4(8) . . . . ?
C9 C4 C5 N1 -178.5(5) . . . . ?
C3 C4 C5 C6 179.1(5) . . . . ?
C9 C4 C5 C6 -0.8(8) . . . . ?
C12 N2 C6 C7 -1.0(8) . . . . ?
Ca1 N2 C6 C7 177.4(4) . . . . ?
C12 N2 C6 C5 179.6(5) . . . . ?
Ca1 N2 C6 C5 -2.1(6) . . . . ?
N1 C5 C6 N2 -2.7(7) . . . . ?
C4 C5 C6 N2 179.5(5) . . . . ?
N1 C5 C6 C7 177.8(5) . . . . ?
C4 C5 C6 C7 0.0(8) . . . . ?
N2 C6 C7 C10 0.9(8) . . . . ?
C5 C6 C7 C10 -179.7(5) . . . . ?
N2 C6 C7 C8 -179.6(5) . . . . ?
C5 C6 C7 C8 -0.2(8) . . . . ?
C10 C7 C8 C9 -179.3(6) . . . . ?
C6 C7 C8 C9 1.3(9) . . . . ?
C7 C8 C9 C4 -2.1(9) . . . . ?
C3 C4 C9 C8 -178.0(6) . . . . ?
C5 C4 C9 C8 1.8(9) . . . . ?
C8 C7 C10 C11 -179.1(6) . . . . ?
C6 C7 C10 C11 0.3(9) . . . . ?
C7 C10 C11 C12 -1.3(10) . . . . ?
C6 N2 C12 C11 -0.1(8) . . . . ?
Ca1 N2 C12 C11 -178.4(4) . . . . ?
C6 N2 C12 C14 -179.0(5) . . . . ?
Ca1 N2 C12 C14 2.7(7) . . . . ?
C10 C11 C12 N2 1.2(9) . . . . ?
C10 C11 C12 C14 -179.9(6) . . . . ?
Ca1 O1 C13 C1 6.0(7) . . . . ?
N1 C1 C13 O1 0.3(8) . . . . ?
C2 C1 C13 O1 179.6(5) . . . . ?
Ca1 O2 C14 C12 19.3(6) . . . . ?
N2 C12 C14 O2 -13.3(7) . . . . ?
C11 C12 C14 O2 167.7(5) . . . . ?
C19 N3 C15 C16 -0.2(8) . . . . ?
Ca1 N3 C15 C16 -178.1(4) . . . . ?
C19 N3 C15 C27 179.7(5) . . . . ?
Ca1 N3 C15 C27 1.7(7) . . . . ?
N3 C15 C16 C17 -0.7(9) . . . . ?
C27 C15 C16 C17 179.5(6) . . . . ?
C15 C16 C17 C18 1.3(9) . . . . ?
C16 C17 C18 C19 -1.0(9) . . . . ?
C16 C17 C18 C23 178.6(6) . . . . ?
C15 N3 C19 C18 0.4(8) . . . . ?
Ca1 N3 C19 C18 178.4(4) . . . . ?
C15 N3 C19 C20 -179.9(5) . . . . ?
Ca1 N3 C19 C20 -1.9(6) . . . . ?
C17 C18 C19 N3 0.1(8) . . . . ?
C23 C18 C19 N3 -179.5(5) . . . . ?
C17 C18 C19 C20 -179.5(5) . . . . ?
C23 C18 C19 C20 0.8(8) . . . . ?
C26 N4 C20 C21 -0.8(8) . . . . ?
Ca1 N4 C20 C21 -177.9(4) . . . . ?
C26 N4 C20 C19 178.5(5) . . . . ?
Ca1 N4 C20 C19 1.4(6) . . . . ?
N3 C19 C20 N4 0.4(7) . . . . ?
C18 C19 C20 N4 -180.0(5) . . . . ?
N3 C19 C20 C21 179.7(5) . . . . ?
C18 C19 C20 C21 -0.6(8) . . . . ?
N4 C20 C21 C24 -1.4(8) . . . . ?
C19 C20 C21 C24 179.3(5) . . . . ?
N4 C20 C21 C22 178.8(5) . . . . ?
C19 C20 C21 C22 -0.5(8) . . . . ?
C20 C21 C22 C23 1.4(9) . . . . ?
C24 C21 C22 C23 -178.3(6) . . . . ?
C21 C22 C23 C18 -1.2(10) . . . . ?
C19 C18 C23 C22 0.1(10) . . . . ?
C17 C18 C23 C22 -179.5(6) . . . . ?
C20 C21 C24 C25 1.5(9) . . . . ?
C22 C21 C24 C25 -178.8(6) . . . . ?
C21 C24 C25 C26 0.6(9) . . . . ?
C20 N4 C26 C25 3.1(8) . . . . ?
Ca1 N4 C26 C25 -179.9(4) . . . . ?
C20 N4 C26 C28 -176.7(5) . . . . ?
Ca1 N4 C26 C28 0.3(7) . . . . ?
C24 C25 C26 N4 -3.0(9) . . . . ?
C24 C25 C26 C28 176.8(5) . . . . ?
Ca1 O3 C27 C15 -6.9(7) . . . . ?
N3 C15 C27 O3 3.0(8) . . . . ?
C16 C15 C27 O3 -177.2(5) . . . . ?
Ca1 O4 C28 C26 0.8(7) . . . . ?
N4 C26 C28 O4 -0.7(7) . . . . ?
C25 C26 C28 O4 179.5(5) . . . . ?
